data_4343386
loop_
_publ_author_name
'Zhang, Shaowei'
'Duan, Eryue'
'Han, Zongsu'
'Li, Leilei'
'Cheng, Peng'

_publ_section_title
;
 Lanthanide Coordination Polymers with 4,4'-Azobenzoic Acid: Enhanced
 Stability and Magnetocaloric Effect by Removing Guest Solvents.
;
_journal_issue 13
_journal_name_full 'Inorganic chemistry'
_journal_page_first 6498
_journal_page_last 6503
_journal_paper_doi 10.1021/acs.inorgchem.5b00797
_journal_volume 54
_journal_year 2015
_chemical_formula_sum 'C15 H9 N2 O6 Tb'
_chemical_formula_weight 472.16
_chemical_name_systematic
; 
 ? 
;
_space_group_IT_number 14
_symmetry_cell_setting monoclinic
_symmetry_space_group_name_Hall '-P 2ybc'
_symmetry_space_group_name_H-M 'P 1 21/c 1'
_atom_sites_solution_hydrogens geom
_atom_sites_solution_primary direct
_atom_sites_solution_secondary difmap
_audit_creation_method SHELXL-97
_cell_angle_alpha 90.00
_cell_angle_beta 93.669(2)
_cell_angle_gamma 90.00
_cell_formula_units_Z 4
_cell_length_a 16.7158(4)
_cell_length_b 12.7707(3)
_cell_length_c 6.80760(18)
_cell_measurement_reflns_used 3428
_cell_measurement_temperature 129.3(2)
_cell_measurement_theta_max 28.7520
_cell_measurement_theta_min 3.5450
_cell_volume 1450.26(6)
_computing_structure_refinement 'SHELXL-97 (Sheldrick, 1997)'
_computing_structure_solution 'SHELXS-97 (Sheldrick, 1990)'
_diffrn_ambient_temperature 129.3(2)
_diffrn_detector_area_resol_mean 16.2116
_diffrn_measured_fraction_theta_full 0.998
_diffrn_measured_fraction_theta_max 0.998
_diffrn_measurement_device_type 'SuperNova, Single source at offset, Eos'
_diffrn_radiation_monochromator mirror
_diffrn_radiation_source 'SuperNova (Mo) X-ray Source'
_diffrn_radiation_type MoK\a
_diffrn_radiation_wavelength 0.71073
_diffrn_reflns_av_R_equivalents 0.0410
_diffrn_reflns_av_sigmaI/netI 0.0561
_diffrn_reflns_limit_h_max 19
_diffrn_reflns_limit_h_min -16
_diffrn_reflns_limit_k_max 15
_diffrn_reflns_limit_k_min -15
_diffrn_reflns_limit_l_max 8
_diffrn_reflns_limit_l_min -5
_diffrn_reflns_number 5547
_diffrn_reflns_theta_full 25.01
_diffrn_reflns_theta_max 25.01
_diffrn_reflns_theta_min 3.40
_exptl_absorpt_coefficient_mu 4.913
_exptl_absorpt_correction_T_max 0.6946
_exptl_absorpt_correction_T_min 0.4717
_exptl_absorpt_correction_type multi-scan
_exptl_absorpt_process_details SADABS
_exptl_crystal_colour Orange
_exptl_crystal_density_diffrn 2.162
_exptl_crystal_density_method 'not measured'
_exptl_crystal_description Block
_exptl_crystal_F_000 904
_exptl_crystal_size_max 0.18
_exptl_crystal_size_mid 0.14
_exptl_crystal_size_min 0.08
_refine_diff_density_max 0.978
_refine_diff_density_min -1.299
_refine_diff_density_rms 0.171
_refine_ls_extinction_method none
_refine_ls_goodness_of_fit_ref 1.048
_refine_ls_hydrogen_treatment mixed
_refine_ls_matrix_type full
_refine_ls_number_parameters 221
_refine_ls_number_reflns 2543
_refine_ls_number_restraints 31
_refine_ls_restrained_S_all 1.057
_refine_ls_R_factor_all 0.0371
_refine_ls_R_factor_gt 0.0300
_refine_ls_shift/su_max 0.002
_refine_ls_shift/su_mean 0.000
_refine_ls_structure_factor_coef Fsqd
_refine_ls_weighting_details 'calc w=1/[\s^2^(Fo^2^)+(0.0233P)^2^+0.0000P] where P=(Fo^2^+2Fc^2^)/3'
_refine_ls_weighting_scheme calc
_refine_ls_wR_factor_gt 0.0630
_refine_ls_wR_factor_ref 0.0686
_reflns_number_gt 2190
_reflns_number_total 2543
_reflns_threshold_expression >2sigma(I)
_cod_data_source_file ic5b00797_si_002.cif
_cod_data_source_block 2
_cod_depositor_comments
;
The following automatic conversions were performed:

'_symmetry_cell_setting' value 'Monoclinic' changed to 'monoclinic'
according to
/usr/data/users/saulius/crontab/automatic-downloads/rss-feeds/ACS/lib/dictionaries/cif_core.dic
dictionary named 'cif_core.dic' version 2.4.2 from 2011-04-26.

'_exptl_absorpt_correction_type' value 'Multi-scan' changed to
'multi-scan' according to
/usr/data/users/saulius/crontab/automatic-downloads/rss-feeds/ACS/lib/dictionaries/cif_core.dic
dictionary named 'cif_core.dic' version 2.4.2 from 2011-04-26.

Automatic conversion script
Id: cif_fix_values 3271 2015-04-21 07:52:19Z andrius 

 Adding full bibliography for 4343385--4343387.cif.
;
_cod_original_sg_symbol_H-M P21/c
_cod_database_code 4343386

loop_
_symmetry_equiv_pos_as_xyz
'x, y, z'
'-x, y+1/2, -z+1/2'
'-x, -y, -z'
'x, -y-1/2, z-1/2'

loop_
_atom_site_label
_atom_site_type_symbol
_atom_site_fract_x
_atom_site_fract_y
_atom_site_fract_z
_atom_site_U_iso_or_equiv
_atom_site_adp_type
_atom_site_occupancy
_atom_site_symmetry_multiplicity
_atom_site_calc_flag
_atom_site_refinement_flags
Tb1 Tb 0.952086(14) 0.371371(18) 0.38542(3) 0.00595(10) Uani 1 1 d U
O1 O 0.8863(2) 0.3874(3) 0.0849(5) 0.0107(8) Uani 1 1 d .
O2 O 0.8473(2) 0.2551(3) 0.4147(5) 0.0111(8) Uani 1 1 d .
O3 O 0.8645(2) 0.4646(3) 0.5646(5) 0.0141(8) Uani 1 1 d .
O4 O 1.0864(2) 0.3836(3) 0.3113(5) 0.0125(7) Uani 1 1 d U
O5 O 0.9697(2) 0.5503(3) 0.3162(5) 0.0132(8) Uani 1 1 d .
O6 O 1.0084(2) 0.7123(2) 0.2830(5) 0.0103(8) Uani 1 1 d .
N1 N 0.5099(3) 0.4157(4) 0.1679(6) 0.0149(10) Uani 1 1 d .
N2 N 0.4580(3) 0.3438(4) 0.1397(6) 0.0182(11) Uani 1 1 d .
C1 C 0.8327(3) 0.3268(4) 0.0080(7) 0.0081(11) Uani 1 1 d U
C2 C 0.7467(3) 0.3537(4) 0.0339(7) 0.0080(11) Uani 1 1 d U
C3 C 0.6866(3) 0.2841(4) -0.0331(7) 0.0107(11) Uani 1 1 d .
H3 H 0.7001 0.2255 -0.1048 0.013 Uiso 1 1 calc R
C4 C 0.6074(3) 0.3008(4) 0.0054(7) 0.0120(11) Uani 1 1 d .
H4 H 0.5679 0.2534 -0.0380 0.014 Uiso 1 1 calc R
C5 C 0.5875(3) 0.3906(4) 0.1109(7) 0.0128(12) Uani 1 1 d .
C6 C 0.6469(3) 0.4633(4) 0.1689(7) 0.0122(11) Uani 1 1 d .
H6 H 0.6333 0.5246 0.2326 0.015 Uiso 1 1 calc R
C7 C 0.7260(3) 0.4444(4) 0.1318(7) 0.0129(12) Uani 1 1 d .
H7 H 0.7655 0.4925 0.1725 0.015 Uiso 1 1 calc R
C8 C 0.3807(3) 0.3721(4) 0.1997(8) 0.0154(13) Uani 1 1 d .
C9 C 0.3185(3) 0.3041(4) 0.1439(7) 0.0142(12) Uani 1 1 d .
H9 H 0.3287 0.2433 0.0746 0.017 Uiso 1 1 calc R
C10 C 0.2407(3) 0.3272(4) 0.1921(7) 0.0162(12) Uani 1 1 d .
H10 H 0.1987 0.2821 0.1548 0.019 Uiso 1 1 calc R
C11 C 0.2262(3) 0.4191(4) 0.2975(7) 0.0103(11) Uani 1 1 d U
C12 C 0.2891(3) 0.4853(4) 0.3544(7) 0.0099(11) Uani 1 1 d .
H12 H 0.2790 0.5458 0.4247 0.012 Uiso 1 1 calc R
C13 C 0.3664(3) 0.4630(4) 0.3085(7) 0.0136(12) Uani 1 1 d .
H13 H 0.4084 0.5073 0.3490 0.016 Uiso 1 1 calc R
C14 C 0.1432(3) 0.4477(4) 0.3501(7) 0.0110(11) Uani 1 1 d .
C15 C 0.9754(3) 0.6301(4) 0.2124(8) 0.0103(12) Uani 1 1 d U
H15 H 0.954(3) 0.637(4) 0.082(7) 0.013(15) Uiso 1 1 d .

loop_
_atom_site_aniso_label
_atom_site_aniso_U_11
_atom_site_aniso_U_22
_atom_site_aniso_U_33
_atom_site_aniso_U_23
_atom_site_aniso_U_13
_atom_site_aniso_U_12
Tb1 0.00458(16) 0.00552(15) 0.00809(15) -0.00087(10) 0.00298(10) -0.00038(10)
O1 0.010(2) 0.0124(18) 0.0092(17) 0.0036(16) 0.0011(15) -0.0012(16)
O2 0.010(2) 0.0126(18) 0.0115(18) -0.0001(16) 0.0037(15) -0.0051(16)
O3 0.008(2) 0.0146(18) 0.0201(19) -0.0071(17) 0.0064(16) -0.0008(16)
O4 0.0091(8) 0.0130(11) 0.0158(11) -0.0032(9) 0.0043(9) -0.0003(9)
O5 0.017(2) 0.0071(18) 0.0157(18) 0.0024(16) 0.0005(16) -0.0015(16)
O6 0.011(2) 0.0069(17) 0.0127(17) 0.0002(16) 0.0009(15) -0.0016(16)
N1 0.008(2) 0.022(2) 0.016(2) 0.000(2) 0.0041(19) 0.002(2)
N2 0.013(3) 0.024(3) 0.017(2) -0.003(2) 0.003(2) 0.000(2)
C1 0.0083(18) 0.0075(17) 0.0088(17) 0.0033(15) 0.0026(15) 0.0002(16)
C2 0.0082(19) 0.0093(17) 0.0068(17) 0.0017(15) 0.0019(15) -0.0005(15)
C3 0.007(3) 0.013(3) 0.013(3) 0.000(2) 0.005(2) 0.005(2)
C4 0.012(3) 0.012(3) 0.012(2) 0.000(2) 0.001(2) -0.002(2)
C5 0.012(3) 0.019(3) 0.008(2) 0.001(2) 0.004(2) 0.007(2)
C6 0.014(3) 0.011(3) 0.011(3) -0.002(2) 0.002(2) 0.003(2)
C7 0.014(3) 0.012(3) 0.013(3) 0.001(2) 0.004(2) 0.000(2)
C8 0.010(3) 0.026(3) 0.010(3) 0.003(2) 0.004(2) 0.003(3)
C9 0.011(3) 0.015(3) 0.017(3) -0.004(2) 0.005(2) 0.007(2)
C10 0.020(3) 0.014(3) 0.015(3) -0.003(2) 0.002(2) 0.001(3)
C11 0.0100(19) 0.0121(18) 0.0091(17) 0.0001(15) 0.0038(15) 0.0015(16)
C12 0.008(3) 0.013(3) 0.009(2) -0.003(2) 0.004(2) 0.000(2)
C13 0.007(3) 0.018(3) 0.016(3) 0.001(2) 0.002(2) -0.003(2)
C14 0.011(3) 0.013(3) 0.009(2) -0.001(2) 0.001(2) -0.001(2)
C15 0.0084(19) 0.0121(19) 0.0108(18) 0.0006(16) 0.0035(15) 0.0017(15)

loop_
_atom_type_symbol
_atom_type_description
_atom_type_scat_dispersion_real
_atom_type_scat_dispersion_imag
_atom_type_scat_source
C C 0.0033 0.0016 'International Tables Vol C Tables 4.2.6.8 and 6.1.1.4'
H H 0.0000 0.0000 'International Tables Vol C Tables 4.2.6.8 and 6.1.1.4'
Tb Tb -0.1723 4.1537 'International Tables Vol C Tables 4.2.6.8 and 6.1.1.4'
N N 0.0061 0.0033 'International Tables Vol C Tables 4.2.6.8 and 6.1.1.4'
O O 0.0106 0.0060 'International Tables Vol C Tables 4.2.6.8 and 6.1.1.4'

loop_
_geom_angle_atom_site_label_1
_geom_angle_atom_site_label_2
_geom_angle_atom_site_label_3
_geom_angle
_geom_angle_site_symmetry_1
_geom_angle_site_symmetry_3
O1 Tb1 O3 98.22(13) . .
O1 Tb1 O2 79.03(12) . .
O3 Tb1 O2 77.02(12) . .
O1 Tb1 O4 102.48(12) . .
O3 Tb1 O4 137.18(12) . .
O2 Tb1 O4 143.52(12) . .
O1 Tb1 O5 77.98(12) . .
O3 Tb1 O5 72.27(12) . .
O2 Tb1 O5 138.13(12) . .
O4 Tb1 O5 75.97(12) . .
O1 Tb1 O6 77.43(12) . 2_745
O3 Tb1 O6 151.70(12) . 2_745
O2 Tb1 O6 74.70(11) . 2_745
O4 Tb1 O6 70.25(11) . 2_745
O5 Tb1 O6 132.17(11) . 2_745
O1 Tb1 O6 157.00(11) . 3_766
O3 Tb1 O6 83.41(12) . 3_766
O2 Tb1 O6 79.01(11) . 3_766
O4 Tb1 O6 91.21(12) . 3_766
O5 Tb1 O6 123.77(11) . 3_766
O6 Tb1 O6 90.24(6) 2_745 3_766
O1 Tb1 O5 151.33(11) . 3_766
O3 Tb1 O5 71.66(12) . 3_766
O2 Tb1 O5 122.38(11) . 3_766
O4 Tb1 O5 72.25(12) . 3_766
O5 Tb1 O5 73.40(13) . 3_766
O6 Tb1 O5 124.03(11) 2_745 3_766
O6 Tb1 O5 50.75(11) 3_766 3_766
O1 Tb1 C15 173.34(13) . 3_766
O3 Tb1 C15 75.31(13) . 3_766
O2 Tb1 C15 100.72(13) . 3_766
O4 Tb1 C15 81.73(13) . 3_766
O5 Tb1 C15 98.28(13) . 3_766
O6 Tb1 C15 109.00(12) 2_745 3_766
O6 Tb1 C15 25.61(12) 3_766 3_766
O5 Tb1 C15 25.18(12) 3_766 3_766
O1 Tb1 Tb1 116.34(8) . 3_766
O3 Tb1 Tb1 67.28(9) . 3_766
O2 Tb1 Tb1 142.46(8) . 3_766
O4 Tb1 Tb1 69.96(8) . 3_766
O5 Tb1 Tb1 38.38(8) . 3_766
O6 Tb1 Tb1 139.87(8) 2_745 3_766
O6 Tb1 Tb1 85.58(7) 3_766 3_766
O5 Tb1 Tb1 35.02(7) 3_766 3_766
C15 Tb1 Tb1 59.99(9) 3_766 3_766
C1 O1 Tb1 127.2(3) . .
C1 O2 Tb1 138.7(3) 4_566 .
C14 O3 Tb1 141.8(3) 3_666 .
C14 O4 Tb1 135.6(3) 1_655 .
C15 O5 Tb1 157.1(3) . .
C15 O5 Tb1 94.4(3) . 3_766
Tb1 O5 Tb1 106.60(13) . 3_766
C15 O6 Tb1 129.5(3) . 2_755
C15 O6 Tb1 94.0(3) . 3_766
Tb1 O6 Tb1 134.58(14) 2_755 3_766
N2 N1 C5 115.2(4) . .
N1 N2 C8 113.3(4) . .
O2 C1 O1 124.1(5) 4_565 .
O2 C1 C2 118.0(4) 4_565 .
O1 C1 C2 117.9(4) . .
C7 C2 C3 119.5(5) . .
C7 C2 C1 121.1(5) . .
C3 C2 C1 119.4(4) . .
C4 C3 C2 121.2(5) . .
C4 C3 H3 119.4 . .
C2 C3 H3 119.4 . .
C3 C4 C5 118.9(5) . .
C3 C4 H4 120.6 . .
C5 C4 H4 120.6 . .
C6 C5 C4 120.0(5) . .
C6 C5 N1 114.9(4) . .
C4 C5 N1 125.1(5) . .
C7 C6 C5 120.2(5) . .
C7 C6 H6 119.9 . .
C5 C6 H6 119.9 . .
C6 C7 C2 120.1(5) . .
C6 C7 H7 119.9 . .
C2 C7 H7 119.9 . .
C9 C8 C13 120.7(5) . .
C9 C8 N2 116.1(5) . .
C13 C8 N2 123.3(5) . .
C8 C9 C10 119.8(5) . .
C8 C9 H9 120.1 . .
C10 C9 H9 120.1 . .
C9 C10 C11 119.4(5) . .
C9 C10 H10 120.3 . .
C11 C10 H10 120.3 . .
C12 C11 C10 120.0(5) . .
C12 C11 C14 118.8(4) . .
C10 C11 C14 121.2(5) . .
C13 C12 C11 121.1(5) . .
C13 C12 H12 119.4 . .
C11 C12 H12 119.4 . .
C12 C13 C8 118.9(5) . .
C12 C13 H13 120.5 . .
C8 C13 H13 120.5 . .
O4 C14 O3 124.5(5) 1_455 3_666
O4 C14 C11 119.0(4) 1_455 .
O3 C14 C11 116.5(4) 3_666 .
O5 C15 O6 120.7(5) . .
O5 C15 Tb1 60.4(3) . 3_766
O6 C15 Tb1 60.4(3) . 3_766
O5 C15 H15 125(3) . .
O6 C15 H15 114(3) . .
Tb1 C15 H15 175(3) 3_766 .

loop_
_geom_bond_atom_site_label_1
_geom_bond_atom_site_label_2
_geom_bond_distance
_geom_bond_site_symmetry_2
Tb1 O1 2.270(3) .
Tb1 O3 2.298(3) .
Tb1 O2 2.314(3) .
Tb1 O4 2.337(4) .
Tb1 O5 2.356(3) .
Tb1 O6 2.444(3) 2_745
Tb1 O6 2.547(3) 3_766
Tb1 O5 2.549(3) 3_766
Tb1 C15 2.922(5) 3_766
Tb1 Tb1 3.9336(5) 3_766
O1 C1 1.271(6) .
O2 C1 1.256(6) 4_566
O3 C14 1.271(6) 3_666
O4 C14 1.270(6) 1_655
O5 C15 1.247(6) .
O5 Tb1 2.549(3) 3_766
O6 C15 1.266(6) .
O6 Tb1 2.444(3) 2_755
O6 Tb1 2.547(3) 3_766
N1 N2 1.269(6) .
N1 C5 1.415(7) .
N2 C8 1.426(7) .
C1 O2 1.256(6) 4_565
C1 C2 1.499(7) .
C2 C7 1.391(7) .
C2 C3 1.395(7) .
C3 C4 1.384(7) .
C3 H3 0.9300 .
C4 C5 1.404(7) .
C4 H4 0.9300 .
C5 C6 1.398(7) .
C6 C7 1.383(7) .
C6 H6 0.9300 .
C7 H7 0.9300 .
C8 C9 1.390(7) .
C8 C13 1.406(7) .
C9 C10 1.393(7) .
C9 H9 0.9300 .
C10 C11 1.405(7) .
C10 H10 0.9300 .
C11 C12 1.385(7) .
C11 C14 1.499(7) .
C12 C13 1.379(7) .
C12 H12 0.9300 .
C13 H13 0.9300 .
C14 O4 1.270(6) 1_455
C14 O3 1.271(6) 3_666
C15 Tb1 2.922(5) 3_766
C15 H15 0.94(5) .
